data_4026716
loop_
_publ_author_name
'Sujeewa Ranatunga'
'Jinsoo S. Kim'
'Ujjwal Pal'
'Juan R. Del Valle'

_publ_section_title
;
 An Ester Enolate-Claisen Rearrangement Route to Substituted
 4-Alkylideneprolines. Studies toward a Definitive Structural Revision of
 Lucentamycin A
;
_journal_name_full 'Journal of Organic Chemistry'
_journal_page_first 8962
_journal_page_last 8976
_journal_paper_doi 10.1021/jo201727g
_journal_volume 76
_journal_year 2011
_chemical_absolute_configuration rm
_chemical_formula_sum 'C28 H53 N6 O10.5'
_chemical_formula_weight 641.76
_chemical_name_systematic
; 
 ? 
;
_space_group_IT_number 5
_symmetry_cell_setting monoclinic
_symmetry_space_group_name_Hall 'C 2y'
_symmetry_space_group_name_H-M 'C 1 2 1'
_atom_sites_solution_hydrogens geom
_atom_sites_solution_primary direct
_atom_sites_solution_secondary difmap
_audit_creation_method SHELXL-97
_cell_angle_alpha 90.00
_cell_angle_beta 108.241(3)
_cell_angle_gamma 90.00
_cell_formula_units_Z 4
_cell_length_a 27.1660(14)
_cell_length_b 7.5426(4)
_cell_length_c 17.8290(9)
_cell_measurement_reflns_used 9219
_cell_measurement_temperature 183(2)
_cell_measurement_theta_max 25.40
_cell_measurement_theta_min 2.41
_cell_volume 3469.6(3)
_computing_cell_refinement 'Bruker SAINT'
_computing_data_collection 'Bruker APEX2'
_computing_data_reduction 'Bruker SAINT'
_computing_molecular_graphics 'Bruker SHELXTL'
_computing_publication_material 'Bruker SHELXTL'
_computing_structure_refinement 'SHELXL-97 (Sheldrick, 1997)'
_computing_structure_solution 'SHELXS-97 (Sheldrick, 1990)'
_diffrn_ambient_temperature 183(2)
_diffrn_measured_fraction_theta_full 0.997
_diffrn_measured_fraction_theta_max 0.997
_diffrn_measurement_device_type 'Bruker APEX-II CCD'
_diffrn_measurement_method '\f and \w scans'
_diffrn_radiation_monochromator graphite
_diffrn_radiation_source 'fine-focus sealed tube'
_diffrn_radiation_type MoK\a
_diffrn_radiation_wavelength 0.71073
_diffrn_reflns_av_R_equivalents 0.0448
_diffrn_reflns_av_sigmaI/netI 0.0276
_diffrn_reflns_limit_h_max 35
_diffrn_reflns_limit_h_min -36
_diffrn_reflns_limit_k_max 10
_diffrn_reflns_limit_k_min -10
_diffrn_reflns_limit_l_max 23
_diffrn_reflns_limit_l_min -23
_diffrn_reflns_number 33396
_diffrn_reflns_theta_full 28.35
_diffrn_reflns_theta_max 28.35
_diffrn_reflns_theta_min 2.41
_diffrn_standards_number 0
_exptl_absorpt_coefficient_mu 0.094
_exptl_absorpt_correction_T_max 0.9914
_exptl_absorpt_correction_T_min 0.9663
_exptl_absorpt_correction_type multi-scan
_exptl_absorpt_process_details Bruker,SADABS
_exptl_crystal_colour colourless
_exptl_crystal_density_diffrn 1.229
_exptl_crystal_description cut-prism
_exptl_crystal_F_000 1388
_exptl_crystal_size_max 0.37
_exptl_crystal_size_mid 0.12
_exptl_crystal_size_min 0.09
_refine_diff_density_max 0.334
_refine_diff_density_min -0.213
_refine_diff_density_rms 0.045
_refine_ls_extinction_method none
_refine_ls_goodness_of_fit_ref 1.013
_refine_ls_hydrogen_treatment noref
_refine_ls_matrix_type full
_refine_ls_number_parameters 440
_refine_ls_number_reflns 4642
_refine_ls_number_restraints 1
_refine_ls_restrained_S_all 1.013
_refine_ls_R_factor_all 0.0637
_refine_ls_R_factor_gt 0.0501
_refine_ls_shift/su_max 0.004
_refine_ls_shift/su_mean 0.000
_refine_ls_structure_factor_coef Fsqd
_refine_ls_weighting_details 'calc w=1/[\s^2^(Fo^2^)+(0.0472P)^2^+3.9916P] where P=(Fo^2^+2Fc^2^)/3'
_refine_ls_weighting_scheme calc
_refine_ls_wR_factor_gt 0.1195
_refine_ls_wR_factor_ref 0.1280
_reflns_number_gt 3807
_reflns_number_total 4642
_reflns_threshold_expression >2sigma(I)
_cod_data_source_file jo201727g_si_001.cif
_cod_data_source_block jdv5cm
_cod_original_formula_sum 'C28 H53 N6 O10.50'
_cod_database_code 4026716

loop_
_symmetry_equiv_pos_as_xyz
'x, y, z'
'-x, y, -z'
'x+1/2, y+1/2, z'
'-x+1/2, y+1/2, -z'

loop_
_atom_site_label
_atom_site_type_symbol
_atom_site_fract_x
_atom_site_fract_y
_atom_site_fract_z
_atom_site_U_iso_or_equiv
_atom_site_adp_type
_atom_site_occupancy
_atom_site_symmetry_multiplicity
_atom_site_calc_flag
_atom_site_refinement_flags
_atom_site_disorder_assembly
_atom_site_disorder_group
N1 N 0.27239(10) -0.1210(4) -0.03045(15) 0.0423(6) Uani 1 1 d . . .
H1N H 0.2993 -0.1335 0.0017 0.051 Uiso 1 1 d . . .
N2 N 0.18480(11) -0.0935(5) -0.08245(15) 0.0531(8) Uani 1 1 d . . .
H21N H 0.1902 -0.0589 -0.1245 0.064 Uiso 1 1 d . . .
H22N H 0.1579 -0.0791 -0.0787 0.064 Uiso 1 1 d . . .
N3 N 0.22113(9) -0.1740(4) 0.04806(14) 0.0352(5) Uani 1 1 d . . .
H3N H 0.2465 -0.1825 0.0839 0.042 Uiso 1 1 d . . .
C1 C 0.22557(11) -0.1279(4) -0.02097(17) 0.0355(6) Uani 1 1 d . . .
C2 C 0.17239(12) -0.1899(5) 0.06580(19) 0.0380(7) Uani 1 1 d . . .
H2C H 0.1773 -0.2728 0.1106 0.046 Uiso 1 1 calc R . .
H2D H 0.1458 -0.2412 0.0195 0.046 Uiso 1 1 calc R . .
C3 C 0.15270(12) -0.0136(5) 0.08654(19) 0.0383(7) Uani 1 1 d . . .
H3A H 0.1476 0.0687 0.0415 0.046 Uiso 1 1 calc R . .
H3B H 0.1185 -0.0329 0.0940 0.046 Uiso 1 1 calc R . .
C4 C 0.18861(11) 0.0732(4) 0.16044(17) 0.0338(6) Uani 1 1 d . . .
H4A H 0.2227 0.0959 0.1531 0.041 Uiso 1 1 calc R . .
H4B H 0.1940 -0.0081 0.2059 0.041 Uiso 1 1 calc R . .
C5 C 0.16596(12) 0.2473(4) 0.17793(18) 0.0363(7) Uani 1 1 d . . .
H5A H 0.1309 0.2240 0.1815 0.044 Uiso 1 1 calc R . .
H5B H 0.1621 0.3290 0.1330 0.044 Uiso 1 1 calc R . .
C6 C 0.19794(11) 0.3399(4) 0.25355(17) 0.0330(6) Uani 1 1 d . . .
H6 H 0.2014 0.2596 0.2995 0.040 Uiso 1 1 calc R . .
N4 N 0.17134(10) 0.5027(4) 0.26373(15) 0.0382(6) Uani 1 1 d . . .
H4N H 0.1426 0.5195 0.2320 0.046 Uiso 1 1 d . . .
C7 C 0.19327(13) 0.6161(4) 0.32261(19) 0.0361(7) Uani 1 1 d . . .
O1 O 0.23664(9) 0.5877(4) 0.36866(15) 0.0490(6) Uani 1 1 d . . .
C8 C 0.16434(12) 0.7810(4) 0.33031(19) 0.0371(7) Uani 1 1 d . . .
C9 C 0.18741(14) 0.8883(5) 0.3952(2) 0.0444(8) Uani 1 1 d . . .
H9 H 0.2197 0.8546 0.4317 0.053 Uiso 1 1 calc R . .
C10 C 0.16395(15) 1.0433(5) 0.4071(2) 0.0519(9) Uani 1 1 d . . .
H10 H 0.1799 1.1159 0.4517 0.062 Uiso 1 1 calc R . .
C11 C 0.11707(16) 1.0916(6) 0.3536(3) 0.0612(11) Uani 1 1 d . . .
H11 H 0.1008 1.1987 0.3612 0.073 Uiso 1 1 calc R . .
C12 C 0.09361(15) 0.9862(6) 0.2892(3) 0.0632(11) Uani 1 1 d . . .
H12 H 0.0612 1.0203 0.2530 0.076 Uiso 1 1 calc R . .
C13 C 0.11735(14) 0.8298(5) 0.2773(2) 0.0509(9) Uani 1 1 d . . .
H13 H 0.1013 0.7570 0.2329 0.061 Uiso 1 1 calc R . .
C14 C 0.25206(11) 0.3871(4) 0.25018(16) 0.0307(6) Uani 1 1 d . . .
O2 O 0.25586(8) 0.4815(3) 0.19505(11) 0.0370(5) Uani 1 1 d . . .
N5 N 0.29365(9) 0.3241(3) 0.30550(14) 0.0320(5) Uani 1 1 d . . .
C15 C 0.29335(12) 0.2295(4) 0.37823(17) 0.0368(7) Uani 1 1 d . . .
H15A H 0.2831 0.1040 0.3669 0.044 Uiso 1 1 calc R . .
H15B H 0.2694 0.2871 0.4028 0.044 Uiso 1 1 calc R . .
C16 C 0.34819(13) 0.2441(4) 0.42999(18) 0.0377(7) Uani 1 1 d . . .
C17 C 0.37098(13) 0.4061(5) 0.40452(18) 0.0408(7) Uani 1 1 d . . .
H17 H 0.3565 0.5118 0.4243 0.049 Uiso 1 1 calc R . .
C18 C 0.34546(11) 0.3994(4) 0.31372(17) 0.0349(6) Uani 1 1 d . . .
H18 H 0.3409 0.5236 0.2930 0.042 Uiso 1 1 calc R . .
C19 C 0.37255(14) 0.1311(5) 0.4866(2) 0.0462(8) Uani 1 1 d . . .
H19 H 0.4078 0.1548 0.5148 0.055 Uiso 1 1 calc R . .
C20 C 0.34874(16) -0.0302(6) 0.5093(2) 0.0580(10) Uani 1 1 d . . .
H20A H 0.3109 -0.0229 0.4871 0.087 Uiso 1 1 calc R . .
H20B H 0.3585 -0.0377 0.5670 0.087 Uiso 1 1 calc R . .
H20C H 0.3611 -0.1359 0.4887 0.087 Uiso 1 1 calc R . .
C21 C 0.42935(15) 0.4226(6) 0.4339(2) 0.0577(10) Uani 1 1 d . . .
H21A H 0.4409 0.4412 0.4912 0.087 Uiso 1 1 calc R . .
H21B H 0.4400 0.5236 0.4081 0.087 Uiso 1 1 calc R . .
H21C H 0.4449 0.3138 0.4216 0.087 Uiso 1 1 calc R . .
C22 C 0.37718(11) 0.2968(4) 0.27162(17) 0.0347(6) Uani 1 1 d . . .
O3 O 0.41144(9) 0.3752(4) 0.25367(14) 0.0488(6) Uani 1 1 d . . .
N6 N 0.36723(10) 0.1247(4) 0.25874(16) 0.0365(6) Uani 1 1 d . . .
H6N H 0.3434 0.0823 0.2692 0.044 Uiso 1 1 d . . .
C23 C 0.39412(11) 0.0093(5) 0.21863(18) 0.0378(7) Uani 1 1 d . . .
H23 H 0.4148 0.0845 0.1933 0.045 Uiso 1 1 calc R . .
C24 C 0.35565(11) -0.0995(5) 0.15495(17) 0.0391(7) Uani 1 1 d . . .
O4 O 0.36796(9) -0.1432(5) 0.09525(13) 0.0628(9) Uani 1 1 d . . .
H4 H 0.3977 -0.1040 0.0996 0.094 Uiso 1 1 calc R . .
O5 O 0.31479(8) -0.1468(4) 0.16675(12) 0.0486(6) Uani 1 1 d . . .
C25 C 0.43124(12) -0.1195(5) 0.27715(19) 0.0406(7) Uani 1 1 d . . .
H25A H 0.4116 -0.1817 0.3076 0.049 Uiso 1 1 calc R . .
H25B H 0.4432 -0.2100 0.2466 0.049 Uiso 1 1 calc R . .
C26 C 0.47789(12) -0.0331(6) 0.3342(2) 0.0484(8) Uani 1 1 d . . .
H26 H 0.4657 0.0691 0.3595 0.058 Uiso 1 1 calc R . .
C27 C 0.50439(15) -0.1650(7) 0.3984(2) 0.0684(12) Uani 1 1 d . . .
H27A H 0.4812 -0.1941 0.4292 0.103 Uiso 1 1 calc R . .
H27B H 0.5365 -0.1129 0.4333 0.103 Uiso 1 1 calc R . .
H27C H 0.5126 -0.2731 0.3743 0.103 Uiso 1 1 calc R . .
C28 C 0.51571(16) 0.0359(9) 0.2957(3) 0.0887(19) Uani 1 1 d . . .
H28A H 0.5281 -0.0622 0.2703 0.133 Uiso 1 1 calc R . .
H28B H 0.5451 0.0905 0.3356 0.133 Uiso 1 1 calc R . .
H28C H 0.4987 0.1246 0.2558 0.133 Uiso 1 1 calc R . .
O1S O 0.30443(12) 0.8332(4) 0.31603(16) 0.0604(7) Uani 1 1 d . . .
H11O H 0.2856 0.7552 0.3367 0.091 Uiso 1 1 d . . .
H12O H 0.3016 0.8282 0.2589 0.091 Uiso 1 1 d . . .
O2S O 0.07212(11) -0.0125(4) 0.88030(15) 0.0593(7) Uani 1 1 d . . .
H21O H 0.0618 0.1069 0.8796 0.089 Uiso 1 1 d . . .
H22O H 0.0509 -0.0627 0.8394 0.089 Uiso 1 1 d . . .
O3S O 0.0839(9) 0.5553(15) 0.1271(7) 0.047(4) Uani 0.39(4) 1 d P A 1
O4S O 0.0586(9) 0.5343(9) 0.1284(4) 0.057(3) Uani 0.61(4) 1 d P A 2
O5S O 1.0096(2) 0.8804(11) 0.0818(3) 0.044(2) Uani 0.457(14) 1 d P B 1
O6S O 0.9956(3) 0.7651(12) 0.0688(4) 0.061(3) Uani 0.543(14) 1 d P B 2
O7S O 0.43969(18) 0.9523(7) 0.0269(3) 0.0503(16) Uani 0.516(7) 1 d P C 1
O8S O 0.46323(18) 0.8246(8) 0.0919(3) 0.0490(16) Uani 0.484(7) 1 d P C 2
O9S O 0.0277(2) 0.2431(7) 0.0564(3) 0.0502(12) Uani 0.50 1 d P . .

loop_
_atom_site_aniso_label
_atom_site_aniso_U_11
_atom_site_aniso_U_22
_atom_site_aniso_U_33
_atom_site_aniso_U_23
_atom_site_aniso_U_13
_atom_site_aniso_U_12
N1 0.0372(13) 0.0568(18) 0.0325(12) -0.0031(13) 0.0105(10) -0.0028(14)
N2 0.0412(14) 0.085(2) 0.0322(13) 0.0053(16) 0.0094(11) -0.0016(16)
N3 0.0365(12) 0.0381(14) 0.0309(12) -0.0011(11) 0.0105(10) 0.0018(12)
C1 0.0383(15) 0.0342(16) 0.0326(14) -0.0062(13) 0.0092(12) -0.0030(13)
C2 0.0420(16) 0.0350(16) 0.0385(15) -0.0053(14) 0.0148(13) -0.0077(14)
C3 0.0341(15) 0.0403(17) 0.0403(16) -0.0031(15) 0.0114(13) 0.0000(14)
C4 0.0339(14) 0.0320(15) 0.0368(15) -0.0009(13) 0.0128(12) 0.0037(12)
C5 0.0347(15) 0.0357(16) 0.0408(16) -0.0010(14) 0.0151(13) 0.0044(13)
C6 0.0391(15) 0.0300(15) 0.0342(14) -0.0003(13) 0.0175(12) 0.0059(13)
N4 0.0407(13) 0.0370(14) 0.0402(13) -0.0034(12) 0.0177(11) 0.0104(12)
C7 0.0427(16) 0.0314(15) 0.0424(16) 0.0011(13) 0.0252(14) 0.0030(13)
O1 0.0477(13) 0.0446(14) 0.0538(14) -0.0084(12) 0.0147(11) 0.0092(12)
C8 0.0425(16) 0.0322(15) 0.0459(17) -0.0012(13) 0.0270(14) 0.0000(13)
C9 0.0542(19) 0.0368(17) 0.0485(18) -0.0054(16) 0.0253(15) -0.0013(16)
C10 0.062(2) 0.0398(19) 0.062(2) -0.0136(17) 0.0317(19) -0.0014(17)
C11 0.058(2) 0.041(2) 0.096(3) -0.022(2) 0.039(2) 0.0015(18)
C12 0.0455(19) 0.048(2) 0.093(3) -0.012(2) 0.018(2) 0.0092(18)
C13 0.0452(18) 0.0416(19) 0.070(2) -0.0126(19) 0.0234(17) 0.0026(17)
C14 0.0399(15) 0.0236(13) 0.0328(13) -0.0029(12) 0.0173(12) 0.0040(12)
O2 0.0460(11) 0.0387(12) 0.0291(10) 0.0027(9) 0.0157(9) 0.0019(10)
N5 0.0375(12) 0.0277(12) 0.0337(12) 0.0057(11) 0.0154(10) 0.0045(11)
C15 0.0440(17) 0.0337(16) 0.0361(15) 0.0096(13) 0.0174(13) 0.0054(14)
C16 0.0486(18) 0.0326(16) 0.0332(15) 0.0015(13) 0.0148(13) 0.0036(14)
C17 0.0526(19) 0.0339(16) 0.0349(15) -0.0010(14) 0.0124(14) -0.0017(15)
C18 0.0401(15) 0.0290(14) 0.0365(14) 0.0039(13) 0.0133(12) -0.0020(13)
C19 0.051(2) 0.0434(19) 0.0417(18) 0.0082(15) 0.0102(15) 0.0021(16)
C20 0.063(2) 0.054(2) 0.052(2) 0.023(2) 0.0111(18) 0.001(2)
C21 0.060(2) 0.055(2) 0.050(2) -0.0018(18) 0.0055(17) -0.0205(19)
C22 0.0314(14) 0.0394(17) 0.0320(14) 0.0051(13) 0.0083(12) -0.0015(13)
O3 0.0473(13) 0.0548(15) 0.0499(13) 0.0059(12) 0.0232(11) -0.0120(12)
N6 0.0315(12) 0.0387(15) 0.0422(14) -0.0014(12) 0.0160(11) -0.0012(11)
C23 0.0290(14) 0.0467(18) 0.0400(16) -0.0049(15) 0.0142(12) -0.0003(13)
C24 0.0331(14) 0.0504(19) 0.0332(14) -0.0010(15) 0.0096(12) 0.0016(15)
O4 0.0434(13) 0.112(3) 0.0378(12) -0.0175(16) 0.0193(10) -0.0173(16)
O5 0.0376(11) 0.0723(18) 0.0376(11) -0.0054(13) 0.0141(9) -0.0125(13)
C25 0.0353(15) 0.0418(17) 0.0443(16) -0.0050(15) 0.0122(13) 0.0019(14)
C26 0.0368(16) 0.054(2) 0.0504(19) 0.0002(18) 0.0073(15) -0.0033(16)
C27 0.046(2) 0.083(3) 0.062(2) 0.010(3) -0.0037(17) -0.009(2)
C28 0.045(2) 0.121(5) 0.086(3) 0.044(3) 0.000(2) -0.018(3)
O1S 0.0846(19) 0.0467(15) 0.0582(15) -0.0104(13) 0.0345(14) -0.0162(15)
O2S 0.0744(17) 0.0590(17) 0.0478(14) -0.0041(14) 0.0239(13) 0.0107(16)
O3S 0.028(8) 0.049(4) 0.058(4) -0.005(4) 0.005(4) 0.003(4)
O4S 0.062(9) 0.060(3) 0.055(3) -0.009(2) 0.026(3) 0.000(4)
O5S 0.050(3) 0.031(4) 0.057(3) -0.001(3) 0.025(3) -0.003(3)
O6S 0.067(4) 0.060(6) 0.065(3) 0.010(3) 0.031(3) 0.014(4)
O7S 0.050(3) 0.056(3) 0.054(3) 0.008(2) 0.029(2) 0.002(2)
O8S 0.044(3) 0.059(3) 0.050(3) -0.007(3) 0.022(2) -0.001(3)
O9S 0.056(3) 0.041(3) 0.060(3) -0.001(2) 0.027(2) 0.000(2)

loop_
_atom_type_symbol
_atom_type_description
_atom_type_scat_dispersion_real
_atom_type_scat_dispersion_imag
_atom_type_scat_source
C C 0.0033 0.0000 'International Tables Vol C Tables 4.2.6.8 and 6.1.1.4'
H H 0.0000 0.0000 'International Tables Vol C Tables 4.2.6.8 and 6.1.1.4'
N N 0.0061 0.0000 'International Tables Vol C Tables 4.2.6.8 and 6.1.1.4'
O O 0.0106 0.0000 'International Tables Vol C Tables 4.2.6.8 and 6.1.1.4'

loop_
_geom_angle_atom_site_label_1
_geom_angle_atom_site_label_2
_geom_angle_atom_site_label_3
_geom_angle
C1 N1 H1N 127.7
C1 N2 H21N 117.5
C1 N2 H22N 122.3
H21N N2 H22N 118.1
C1 N3 C2 125.3(3)
C1 N3 H3N 117.9
C2 N3 H3N 116.4
N2 C1 N3 121.9(3)
N2 C1 N1 118.2(3)
N3 C1 N1 119.8(3)
N3 C2 C3 113.1(3)
N3 C2 H2C 109.0
C3 C2 H2C 109.0
N3 C2 H2D 109.0
C3 C2 H2D 109.0
H2C C2 H2D 107.8
C4 C3 C2 114.1(3)
C4 C3 H3A 108.7
C2 C3 H3A 108.7
C4 C3 H3B 108.7
C2 C3 H3B 108.7
H3A C3 H3B 107.6
C3 C4 C5 111.0(2)
C3 C4 H4A 109.4
C5 C4 H4A 109.4
C3 C4 H4B 109.4
C5 C4 H4B 109.4
H4A C4 H4B 108.0
C4 C5 C6 114.9(2)
C4 C5 H5A 108.5
C6 C5 H5A 108.5
C4 C5 H5B 108.5
C6 C5 H5B 108.5
H5A C5 H5B 107.5
N4 C6 C5 109.1(2)
N4 C6 C14 109.1(2)
C5 C6 C14 111.1(2)
N4 C6 H6 109.2
C5 C6 H6 109.2
C14 C6 H6 109.2
C7 N4 C6 121.1(3)
C7 N4 H4N 122.5
C6 N4 H4N 116.4
O1 C7 N4 120.8(3)
O1 C7 C8 120.3(3)
N4 C7 C8 118.9(3)
C13 C8 C9 119.6(3)
C13 C8 C7 123.9(3)
C9 C8 C7 116.5(3)
C10 C9 C8 120.8(4)
C10 C9 H9 119.6
C8 C9 H9 119.6
C9 C10 C11 119.2(4)
C9 C10 H10 120.4
C11 C10 H10 120.4
C12 C11 C10 120.7(4)
C12 C11 H11 119.7
C10 C11 H11 119.7
C11 C12 C13 120.1(4)
C11 C12 H12 120.0
C13 C12 H12 120.0
C8 C13 C12 119.6(4)
C8 C13 H13 120.2
C12 C13 H13 120.2
O2 C14 N5 121.9(3)
O2 C14 C6 118.8(3)
N5 C14 C6 119.3(2)
C14 N5 C15 125.7(2)
C14 N5 C18 119.7(2)
C15 N5 C18 111.3(2)
N5 C15 C16 103.2(2)
N5 C15 H15A 111.1
C16 C15 H15A 111.1
N5 C15 H15B 111.1
C16 C15 H15B 111.1
H15A C15 H15B 109.1
C19 C16 C15 125.9(3)
C19 C16 C17 126.7(3)
C15 C16 C17 107.4(3)
C16 C17 C21 116.7(3)
C16 C17 C18 101.4(3)
C21 C17 C18 116.3(3)
C16 C17 H17 107.3
C21 C17 H17 107.3
C18 C17 H17 107.3
N5 C18 C22 115.0(3)
N5 C18 C17 102.5(2)
C22 C18 C17 113.3(3)
N5 C18 H18 108.6
C22 C18 H18 108.6
C17 C18 H18 108.6
C16 C19 C20 125.0(3)
C16 C19 H19 117.5
C20 C19 H19 117.5
C19 C20 H20A 109.5
C19 C20 H20B 109.5
H20A C20 H20B 109.5
C19 C20 H20C 109.5
H20A C20 H20C 109.5
H20B C20 H20C 109.5
C17 C21 H21A 109.5
C17 C21 H21B 109.5
H21A C21 H21B 109.5
C17 C21 H21C 109.5
H21A C21 H21C 109.5
H21B C21 H21C 109.5
O3 C22 N6 123.7(3)
O3 C22 C18 118.5(3)
N6 C22 C18 117.8(3)
C22 N6 C23 124.1(3)
C22 N6 H6N 119.2
C23 N6 H6N 116.4
N6 C23 C24 110.8(2)
N6 C23 C25 111.4(3)
C24 C23 C25 108.4(3)
N6 C23 H23 108.7
C24 C23 H23 108.7
C25 C23 H23 108.7
O5 C24 O4 123.8(3)
O5 C24 C23 118.0(3)
O4 C24 C23 118.1(3)
C24 O4 H4 109.5
C26 C25 C23 114.7(3)
C26 C25 H25A 108.6
C23 C25 H25A 108.6
C26 C25 H25B 108.6
C23 C25 H25B 108.6
H25A C25 H25B 107.6
C28 C26 C25 113.3(3)
C28 C26 C27 110.0(3)
C25 C26 C27 109.1(3)
C28 C26 H26 108.1
C25 C26 H26 108.1
C27 C26 H26 108.1
C26 C27 H27A 109.5
C26 C27 H27B 109.5
H27A C27 H27B 109.5
C26 C27 H27C 109.5
H27A C27 H27C 109.5
H27B C27 H27C 109.5
C26 C28 H28A 109.5
C26 C28 H28B 109.5
H28A C28 H28B 109.5
C26 C28 H28C 109.5
H28A C28 H28C 109.5
H28B C28 H28C 109.5
H11O O1S H12O 120.3
H21O O2S H22O 106.9

loop_
_geom_bond_atom_site_label_1
_geom_bond_atom_site_label_2
_geom_bond_distance
N1 C1 1.336(4)
N1 H1N 0.7811
N2 C1 1.318(4)
N2 H21N 0.8498
N2 H22N 0.7626
N3 C1 1.320(4)
N3 C2 1.459(4)
N3 H3N 0.7828
C2 C3 1.521(5)
C2 H2C 0.9900
C2 H2D 0.9900
C3 C4 1.521(4)
C3 H3A 0.9900
C3 H3B 0.9900
C4 C5 1.523(4)
C4 H4A 0.9900
C4 H4B 0.9900
C5 C6 1.525(4)
C5 H5A 0.9900
C5 H5B 0.9900
C6 N4 1.464(4)
C6 C14 1.532(4)
C6 H6 1.0000
N4 C7 1.341(4)
N4 H4N 0.8171
C7 O1 1.226(4)
C7 C8 1.500(4)
C8 C13 1.380(5)
C8 C9 1.390(5)
C9 C10 1.380(5)
C9 H9 0.9500
C10 C11 1.380(6)
C10 H10 0.9500
C11 C12 1.378(6)
C11 H11 0.9500
C12 C13 1.393(5)
C12 H12 0.9500
C13 H13 0.9500
C14 O2 1.244(3)
C14 N5 1.333(4)
N5 C15 1.482(4)
N5 C18 1.482(4)
C15 C16 1.491(4)
C15 H15A 0.9900
C15 H15B 0.9900
C16 C19 1.329(5)
C16 C17 1.503(5)
C17 C21 1.511(5)
C17 C18 1.550(4)
C17 H17 1.0000
C18 C22 1.520(4)
C18 H18 1.0000
C19 C20 1.491(5)
C19 H19 0.9500
C20 H20A 0.9800
C20 H20B 0.9800
C20 H20C 0.9800
C21 H21A 0.9800
C21 H21B 0.9800
C21 H21C 0.9800
C22 O3 1.227(4)
C22 N6 1.331(4)
N6 C23 1.460(4)
N6 H6N 0.7941
C23 C24 1.520(4)
C23 C25 1.546(5)
C23 H23 1.0000
C24 O5 1.245(4)
C24 O4 1.255(4)
O4 H4 0.8400
C25 C26 1.503(5)
C25 H25A 0.9900
C25 H25B 0.9900
C26 C28 1.496(5)
C26 C27 1.518(6)
C26 H26 1.0000
C27 H27A 0.9800
C27 H27B 0.9800
C27 H27C 0.9800
C28 H28A 0.9800
C28 H28B 0.9800
C28 H28C 0.9800
O1S H11O 0.9274
O1S H12O 0.9979
O2S H21O 0.9423
O2S H22O 0.8627

loop_
_geom_hbond_atom_site_label_D
_geom_hbond_atom_site_label_H
_geom_hbond_atom_site_label_A
_geom_hbond_distance_DH
_geom_hbond_distance_HA
_geom_hbond_distance_DA
_geom_hbond_angle_DHA
_geom_hbond_site_symmetry_A
N1 H1N O4 0.78 2.08 2.855(3) 172.9 .
N3 H3N O5 0.78 1.99 2.761(3) 166.3 .
O4 H4 O7S 0.84 2.02 2.699(5) 137.2 1_545
N4 H4N O4S 0.82 2.45 3.261(19) 172.5 .
N6 H6N O1S 0.79 2.43 3.143(4) 150.1 1_545
N6 H6N O5 0.79 2.46 2.730(4) 101.5 .
N6 H6N N5 0.79 2.47 2.827(4) 108.4 .
O1S H11O O1 0.93 2.04 2.963(4) 172.6 .
O1S H12O O5 1.00 1.80 2.767(3) 162.8 1_565
N2 H21N O2 0.85 2.23 2.996(3) 150.0 4_545
N2 H22N O2S 0.76 2.27 2.985(4) 156.8 1_554
O2S H22O O3 0.86 2.25 2.700(3) 112.2 4_546
C9 H9 O1 0.95 2.42 2.747(4) 100.0 .
C13 H13 O4S 0.95 2.51 3.451(12) 172.5 .
C15 H15A O1S 0.99 2.38 3.235(4) 144.2 1_545
C15 H15B O1 0.99 2.44 3.088(4) 122.4 .
C23 H23 O3 1.00 2.46 2.836(5) 101.8 .

loop_
_geom_torsion_atom_site_label_1
_geom_torsion_atom_site_label_2
_geom_torsion_atom_site_label_3
_geom_torsion_atom_site_label_4
_geom_torsion
C2 N3 C1 N2 -1.1(5)
C2 N3 C1 N1 -178.8(3)
C1 N3 C2 C3 -83.2(4)
N3 C2 C3 C4 -62.5(4)
C2 C3 C4 C5 -179.2(3)
C3 C4 C5 C6 177.0(3)
C4 C5 C6 N4 -179.0(2)
C4 C5 C6 C14 60.8(3)
C5 C6 N4 C7 -174.8(3)
C14 C6 N4 C7 -53.3(3)
C6 N4 C7 O1 1.3(4)
C6 N4 C7 C8 180.0(3)
O1 C7 C8 C13 174.5(3)
N4 C7 C8 C13 -4.2(5)
O1 C7 C8 C9 -5.2(4)
N4 C7 C8 C9 176.1(3)
C13 C8 C9 C10 -0.1(5)
C7 C8 C9 C10 179.6(3)
C8 C9 C10 C11 -0.2(5)
C9 C10 C11 C12 0.5(6)
C10 C11 C12 C13 -0.5(7)
C9 C8 C13 C12 0.1(5)
C7 C8 C13 C12 -179.6(3)
C11 C12 C13 C8 0.1(6)
N4 C6 C14 O2 -63.2(3)
C5 C6 C14 O2 57.1(4)
N4 C6 C14 N5 117.8(3)
C5 C6 C14 N5 -122.0(3)
O2 C14 N5 C15 172.1(3)
C6 C14 N5 C15 -8.9(4)
O2 C14 N5 C18 14.7(4)
C6 C14 N5 C18 -166.3(3)
C14 N5 C15 C16 -161.5(3)
C18 N5 C15 C16 -2.4(3)
N5 C15 C16 C19 -152.8(3)
N5 C15 C16 C17 25.4(3)
C19 C16 C17 C21 13.3(5)
C15 C16 C17 C21 -164.9(3)
C19 C16 C17 C18 140.7(3)
C15 C16 C17 C18 -37.5(3)
C14 N5 C18 C22 -96.3(3)
C15 N5 C18 C22 103.2(3)
C14 N5 C18 C17 140.3(3)
C15 N5 C18 C17 -20.2(3)
C16 C17 C18 N5 34.0(3)
C21 C17 C18 N5 161.7(3)
C16 C17 C18 C22 -90.5(3)
C21 C17 C18 C22 37.1(4)
C15 C16 C19 C20 -1.0(6)
C17 C16 C19 C20 -178.9(3)
N5 C18 C22 O3 156.8(3)
C17 C18 C22 O3 -85.8(4)
N5 C18 C22 N6 -25.5(4)
C17 C18 C22 N6 92.0(3)
O3 C22 N6 C23 -2.8(5)
C18 C22 N6 C23 179.5(3)
C22 N6 C23 C24 -131.3(3)
C22 N6 C23 C25 107.9(4)
N6 C23 C24 O5 -33.5(4)
C25 C23 C24 O5 89.0(4)
N6 C23 C24 O4 149.6(3)
C25 C23 C24 O4 -87.8(4)
N6 C23 C25 C26 -69.4(4)
C24 C23 C25 C26 168.4(3)
C23 C25 C26 C28 -69.2(5)
C23 C25 C26 C27 167.9(3)
